data_4341702
loop_
_publ_author_name
'Nedelko, Natalia'
'Kornowicz, Arkadiusz'
'Justyniak, Iwona'
'Aleshkevych, Pavlo'
'Prochowicz, Daniel'
'Krupi\'nski, Piotr'
'Dorosh, Orest'
'\'Slawska-Waniewska, Anna'
'Lewi\'nski, Janusz'

_publ_section_title
;
 Supramolecular Control over Molecular Magnetic Materials:
 \g-Cyclodextrin-Templated Grid of Cobalt(II) Single-Ion Magnets
;
_journal_name_full 'Inorganic Chemistry'
_journal_page_first 141119083628003
_journal_paper_doi 10.1021/ic501870h
_journal_year 2014
_chemical_formula_sum 'C96 H128 Co4 Li8 O114'
_chemical_formula_weight 3397.22
_chemical_name_systematic
;
 ?
;
_space_group_IT_number 75
_symmetry_cell_setting tetragonal
_symmetry_space_group_name_Hall 'P 4'
_symmetry_space_group_name_H-M 'P 4'
_atom_sites_solution_hydrogens geom
_atom_sites_solution_primary direct
_atom_sites_solution_secondary difmap
_audit_creation_method SHELXL-97
_cell_angle_alpha 90.00
_cell_angle_beta 90.00
_cell_angle_gamma 90.00
_cell_formula_units_Z 2
_cell_length_a 25.4682(9)
_cell_length_b 25.4682(9)
_cell_length_c 15.3628(6)
_cell_measurement_reflns_used 4763
_cell_measurement_temperature 100(2)
_cell_measurement_theta_max 27.485
_cell_measurement_theta_min 0.998
_cell_volume 9964.8(6)
_computing_cell_refinement
;
CrysAlisPro, Agilent Technologies,
Version 1.171.35.21b (release 03-02-2012 CrysAlis171 .NET)
(compiled Feb 3 2012,10:37:01)
;
_computing_data_collection
;
CrysAlisPro, Agilent Technologies,
Version 1.171.35.21b (release 03-02-2012 CrysAlis171 .NET)
(compiled Feb 3 2012,10:37:01)
;
_computing_structure_refinement 'SHELXL-97 (Sheldrick, 2008)'
_diffrn_ambient_temperature 100(2)
_diffrn_measured_fraction_theta_full 0.992
_diffrn_measured_fraction_theta_max 0.992
_diffrn_measurement_device_type 'SuperNova, Dual, Mo at zero, Eos'
_diffrn_measurement_method '\w scans'
_diffrn_radiation_monochromator graphite
_diffrn_radiation_source 'fine-focus sealed tube'
_diffrn_radiation_type MoK\a
_diffrn_radiation_wavelength 0.71073
_diffrn_reflns_av_R_equivalents 0.0000
_diffrn_reflns_av_sigmaI/netI 0.2487
_diffrn_reflns_limit_h_max 22
_diffrn_reflns_limit_h_min -22
_diffrn_reflns_limit_k_max 31
_diffrn_reflns_limit_k_min -31
_diffrn_reflns_limit_l_max 19
_diffrn_reflns_limit_l_min -19
_diffrn_reflns_number 20079
_diffrn_reflns_theta_full 26.37
_diffrn_reflns_theta_max 26.37
_diffrn_reflns_theta_min 3.10
_exptl_absorpt_coefficient_mu 0.420
_exptl_absorpt_correction_T_max 0.959
_exptl_absorpt_correction_T_min 0.904
_exptl_absorpt_correction_type multi-scan
_exptl_absorpt_process_details
;
CrysAlisPro, Agilent Technologies,
Version 1.171.35.19 (release 27-10-2011 CrysAlis171 .NET)
(compiled Oct 27 2011,15:02:11)
Empirical absorption correction using spherical harmonics,
implemented in SCALE3 ABSPACK scaling algorithm.
;
_exptl_crystal_colour slightl-yellow
_exptl_crystal_density_diffrn 1.132
_exptl_crystal_density_method 'not measured'
_exptl_crystal_description plate
_exptl_crystal_F_000 3496
_exptl_crystal_size_max 0.24
_exptl_crystal_size_mid 0.20
_exptl_crystal_size_min 0.10
_refine_diff_density_max 0.827
_refine_diff_density_min -0.529
_refine_diff_density_rms 0.091
_refine_ls_abs_structure_details 'Flack H D (1983), Acta Cryst. A39, 876-881'
_refine_ls_abs_structure_Flack 0.00(2)
_refine_ls_extinction_method none
_refine_ls_goodness_of_fit_ref 0.912
_refine_ls_hydrogen_treatment constr
_refine_ls_matrix_type full
_refine_ls_number_parameters 1000
_refine_ls_number_reflns 20079
_refine_ls_number_restraints 7
_refine_ls_restrained_S_all 0.912
_refine_ls_R_factor_all 0.1663
_refine_ls_R_factor_gt 0.0973
_refine_ls_shift/su_max 0.001
_refine_ls_shift/su_mean 0.000
_refine_ls_structure_factor_coef Fsqd
_refine_ls_weighting_details 'calc w=1/[\s^2^(Fo^2^)+(0.0892P)^2^+0.0000P] where P=(Fo^2^+2Fc^2^)/3'
_refine_ls_weighting_scheme calc
_refine_ls_wR_factor_gt 0.1944
_refine_ls_wR_factor_ref 0.2426
_reflns_number_gt 8371
_reflns_number_total 20079
_reflns_threshold_expression I>2\s(I)
_cod_data_source_file ic501870h_si_002.cif
_cod_data_source_block sq
_cod_depositor_comments
;
The following automatic conversions were performed:

'_symmetry_cell_setting' value 'Tetragonal' changed to 'tetragonal'
according to
/home/saulius/struct/COD-crude-data--automatic-downloads/rss-feeds/ACS/lib/dictionaries/cif_core.dic
dictionary named 'cif_core.dic' version 2.4.2 from 2011-04-26.

Automatic conversion script
Id: cif_fix_values 2935 2014-11-11 08:27:57Z andrius 
;
_cod_database_code 4341702

loop_
_symmetry_equiv_pos_as_xyz
'x, y, z'
'-y, x, z'
'-x, -y, z'
'y, -x, z'

loop_
_atom_site_label
_atom_site_type_symbol
_atom_site_fract_x
_atom_site_fract_y
_atom_site_fract_z
_atom_site_U_iso_or_equiv
_atom_site_adp_type
_atom_site_occupancy
_atom_site_symmetry_multiplicity
_atom_site_calc_flag
_atom_site_refinement_flags
C1 C 0.6856(3) 0.6689(4) 0.6642(4) 0.040(2) Uani 1 1 d .
H1 H 0.6504 0.6534 0.6515 0.048 Uiso 1 1 calc R
C2 C 0.6780(4) 0.7270(4) 0.6903(5) 0.048(2) Uani 1 1 d .
H2 H 0.7129 0.7426 0.7053 0.057 Uiso 1 1 calc R
C3 C 0.6423(3) 0.7302(4) 0.7693(5) 0.045(2) Uani 1 1 d .
H3 H 0.6393 0.7677 0.7882 0.053 Uiso 1 1 calc R
C4 C 0.6738(4) 0.6444(5) 0.8189(5) 0.063(3) Uani 1 1 d .
H4 H 0.6394 0.6273 0.8053 0.076 Uiso 1 1 calc R
C5 C 0.7089(4) 0.6401(4) 0.7379(5) 0.051(2) Uani 1 1 d .
H5 H 0.7439 0.6558 0.7515 0.061 Uiso 1 1 calc R
C6 C 0.6930(4) 0.6228(5) 0.9014(6) 0.067(3) Uani 1 1 d .
H6A H 0.6667 0.6297 0.9476 0.080 Uiso 1 1 calc R
H6B H 0.6970 0.5843 0.8958 0.080 Uiso 1 1 calc R
C7 C 0.6922(4) 0.7116(3) 0.3213(5) 0.047(2) Uani 1 1 d .
H7 H 0.7007 0.7488 0.3061 0.057 Uiso 1 1 calc R
C8 C 0.6372(3) 0.7094(4) 0.3520(5) 0.048(2) Uani 1 1 d .
H8 H 0.6276 0.6722 0.3652 0.058 Uiso 1 1 calc R
C9 C 0.6043(3) 0.7290(4) 0.2755(5) 0.043(2) Uani 1 1 d .
H9 H 0.6138 0.7661 0.2615 0.052 Uiso 1 1 calc R
C10 C 0.6138(3) 0.6943(4) 0.1968(5) 0.053(3) Uani 1 1 d .
H10 H 0.6036 0.6575 0.2121 0.064 Uiso 1 1 calc R
C11 C 0.7017(4) 0.6775(3) 0.2402(5) 0.044(2) Uani 1 1 d .
H11 H 0.7391 0.6812 0.2209 0.053 Uiso 1 1 calc R
C12 C 0.5846(4) 0.7101(5) 0.1129(5) 0.069(3) Uani 1 1 d .
H12A H 0.5946 0.6860 0.0652 0.083 Uiso 1 1 calc R
H12B H 0.5463 0.7070 0.1222 0.083 Uiso 1 1 calc R
C13 C 0.7325(4) 0.5877(3) 0.2691(5) 0.048(2) Uani 1 1 d .
H13 H 0.7661 0.6077 0.2642 0.058 Uiso 1 1 calc R
C14 C 0.5238(3) 0.7450(4) 0.6599(4) 0.045(2) Uani 1 1 d .
H14 H 0.5130 0.7081 0.6470 0.054 Uiso 1 1 calc R
C15 C 0.5479(3) 0.7465(4) 0.7488(5) 0.044(2) Uani 1 1 d .
H15 H 0.5608 0.7828 0.7609 0.053 Uiso 1 1 calc R
C16 C 0.5097(4) 0.7310(4) 0.8176(5) 0.055(3) Uani 1 1 d .
H16 H 0.4973 0.6945 0.8059 0.066 Uiso 1 1 calc R
C17 C 0.7654(4) 0.5616(4) 0.7324(5) 0.054(2) Uani 1 1 d .
H17 H 0.7923 0.5902 0.7344 0.065 Uiso 1 1 calc R
C18 C 0.7797(4) 0.5247(4) 0.6576(5) 0.051(2) Uani 1 1 d .
H18 H 0.8168 0.5130 0.6667 0.061 Uiso 1 1 calc R
C19 C 0.5304(5) 0.7340(6) 0.9095(7) 0.091(4) Uani 1 1 d .
H19A H 0.5028 0.7215 0.9498 0.109 Uiso 1 1 calc R
H19B H 0.5608 0.7099 0.9150 0.109 Uiso 1 1 calc R
C20 C 0.7728(5) 0.5224(3) 0.3628(5) 0.066(3) Uani 1 1 d .
H20 H 0.8069 0.5416 0.3583 0.079 Uiso 1 1 calc R
C21 C 0.7710(4) 0.4829(3) 0.2881(5) 0.047(2) Uani 1 1 d .
H21 H 0.8029 0.4600 0.2912 0.056 Uiso 1 1 calc R
C22 C 0.7303(4) 0.5493(3) 0.1975(5) 0.049(2) Uani 1 1 d .
H22 H 0.6954 0.5314 0.2017 0.059 Uiso 1 1 calc R
C23 C 0.7308(5) 0.5619(4) 0.3569(6) 0.072(3) Uani 1 1 d .
H23 H 0.6962 0.5436 0.3630 0.086 Uiso 1 1 calc R
C24 C 0.7349(6) 0.5694(4) 0.1081(6) 0.094(5) Uani 1 1 d .
H24A H 0.7297 0.5402 0.0666 0.113 Uiso 1 1 calc R
H24B H 0.7069 0.5956 0.0977 0.113 Uiso 1 1 calc R
C25 C 0.7146(4) 1.0407(4) 0.2189(5) 0.052(2) Uani 1 1 d .
H25 H 0.6848 1.0641 0.2355 0.062 Uiso 1 1 calc R
C26 C 0.9238(3) 0.7611(3) 0.1903(4) 0.039(2) Uani 1 1 d .
H26 H 0.9467 0.7919 0.1773 0.047 Uiso 1 1 calc R
C27 C 0.8881(4) 0.7753(4) 0.2638(6) 0.050(2) Uani 1 1 d .
H27 H 0.8656 0.7447 0.2801 0.060 Uiso 1 1 calc R
C28 C 0.9249(4) 0.7911(4) 0.3424(5) 0.058(3) Uani 1 1 d .
H28 H 0.9472 0.8217 0.3254 0.069 Uiso 1 1 calc R
C29 C 0.7297(4) 1.0099(4) 0.2974(5) 0.051(2) Uani 1 1 d .
H29 H 0.6988 0.9891 0.3178 0.061 Uiso 1 1 calc R
C30 C 0.8234(3) 0.8252(3) -0.1098(5) 0.0394(19) Uani 1 1 d .
H30 H 0.8464 0.8556 -0.0944 0.047 Uiso 1 1 calc R
C31 C 0.8952(4) 0.8038(4) 0.4271(6) 0.065(3) Uani 1 1 d .
H31A H 0.9205 0.8153 0.4722 0.078 Uiso 1 1 calc R
H31B H 0.8703 0.8330 0.4166 0.078 Uiso 1 1 calc R
C32 C 0.7617(4) 0.9198(4) 0.2739(5) 0.053(2) Uani 1 1 d .
H32 H 0.7237 0.9132 0.2867 0.064 Uiso 1 1 calc R
C33 C 0.7960(4) 0.8910(4) 0.3417(5) 0.053(3) Uani 1 1 d .
H33 H 0.8336 0.8987 0.3285 0.064 Uiso 1 1 calc R
C34 C 0.8013(4) 0.8153(4) 0.2567(5) 0.057(3) Uani 1 1 d .
H34 H 0.7921 0.7771 0.2581 0.068 Uiso 1 1 calc R
C35 C 0.7704(3) 0.8409(4) 0.1809(5) 0.043(2) Uani 1 1 d .
H35 H 0.7325 0.8317 0.1893 0.052 Uiso 1 1 calc R
C36 C 0.8375(3) 0.8059(4) -0.2014(4) 0.042(2) Uani 1 1 d .
H36 H 0.8182 0.7729 -0.2161 0.051 Uiso 1 1 calc R
C37 C 0.7745(3) 0.8998(3) 0.1843(5) 0.039(2) Uani 1 1 d .
H37 H 0.8113 0.9102 0.1698 0.047 Uiso 1 1 calc R
C38 C 0.7842(5) 0.9105(4) 0.4343(6) 0.064(3) Uani 1 1 d .
H38A H 0.8087 0.8933 0.4755 0.077 Uiso 1 1 calc R
H38B H 0.7906 0.9488 0.4371 0.077 Uiso 1 1 calc R
C39 C 0.7494(4) 0.9771(3) -0.1935(5) 0.046(2) Uani 1 1 d .
H39 H 0.7128 0.9674 -0.2107 0.055 Uiso 1 1 calc R
C40 C 0.7481(3) 1.0154(3) -0.1149(5) 0.0366(19) Uani 1 1 d .
H40 H 0.7848 1.0258 -0.0998 0.044 Uiso 1 1 calc R
C41 C 0.7175(4) 1.0648(4) -0.1471(6) 0.049(2) Uani 1 1 d .
H41 H 0.6809 1.0549 -0.1642 0.059 Uiso 1 1 calc R
C42 C 0.7463(3) 1.0901(3) -0.2254(5) 0.0372(18) Uani 1 1 d .
H42 H 0.7257 1.1207 -0.2474 0.045 Uiso 1 1 calc R
C43 C 0.7780(4) 1.0046(3) -0.2721(5) 0.049(2) Uani 1 1 d .
H43 H 0.8144 1.0139 -0.2526 0.059 Uiso 1 1 calc R
C44 C 0.7828(5) 0.9725(4) -0.3535(5) 0.070(3) Uani 1 1 d .
H44A H 0.8037 0.9915 -0.3978 0.084 Uiso 1 1 calc R
H44B H 0.8003 0.9386 -0.3409 0.084 Uiso 1 1 calc R
C45 C 0.7662(3) 0.8430(3) -0.1089(5) 0.041(2) Uani 1 1 d .
H45 H 0.7444 0.8109 -0.1190 0.049 Uiso 1 1 calc R
C46 C 0.7538(3) 0.8819(3) -0.1850(5) 0.040(2) Uani 1 1 d .
H46 H 0.7149 0.8868 -0.1877 0.048 Uiso 1 1 calc R
C47 C 0.8259(3) 0.8506(3) -0.2707(4) 0.040(2) Uani 1 1 d .
H47 H 0.8457 0.8830 -0.2545 0.048 Uiso 1 1 calc R
C48 C 0.8399(4) 0.8350(4) -0.3592(5) 0.058(3) Uani 1 1 d .
H48A H 0.8300 0.8636 -0.3996 0.070 Uiso 1 1 calc R
H48B H 0.8785 0.8308 -0.3626 0.070 Uiso 1 1 calc R
Li1 Li 0.5611(7) 0.7282(8) 0.4733(10) 0.069(5) Uani 1 1 d .
Li2 Li 0.7216(3) 0.5964(3) 0.5484(6) 0.0069(17) Uani 1 1 d U
Li3 Li 0.7636(6) 0.9344(7) -0.0022(9) 0.053(4) Uani 1 1 d .
Li4 Li 0.8615(5) 0.8083(5) 0.0707(8) 0.034(3) Uani 1 1 d .
O1 O 0.7444(2) 0.7890(2) 0.5006(4) 0.0452(13) Uani 1 1 d .
O2 O 0.5465(4) 0.6538(3) 0.4948(6) 0.114(3) Uani 1 1 d .
O3 O 0.6453(3) 0.5646(4) 0.5416(6) 0.107(3) Uani 1 1 d .
O4 O 0.7166(2) 0.6674(2) 0.5854(3) 0.0420(14) Uani 1 1 d .
O5 O 0.6559(2) 0.7552(2) 0.6194(3) 0.0496(15) Uani 1 1 d .
O6 O 0.7292(2) 0.6941(3) 0.3923(4) 0.0548(16) Uani 1 1 d .
O7 O 0.6316(2) 0.7399(2) 0.4282(4) 0.0509(15) Uani 1 1 d .
O8 O 0.6636(3) 0.7001(3) 0.8385(4) 0.0565(17) Uani 1 1 d .
O9 O 0.7414(3) 0.6450(3) 0.9258(4) 0.078(2) Uani 1 1 d .
H9A H 0.7512 0.6320 0.9734 0.116 Uiso 1 1 calc R
O10 O 0.7164(2) 0.5849(2) 0.7141(4) 0.0460(15) Uani 1 1 d .
O11 O 0.5919(2) 0.7104(2) 0.7512(3) 0.0460(15) Uani 1 1 d .
O12 O 0.4651(2) 0.7666(3) 0.8134(4) 0.0575(17) Uani 1 1 d .
O13 O 0.7772(2) 0.5504(2) 0.5773(3) 0.0473(15) Uani 1 1 d .
O14 O 0.5589(2) 0.7618(3) 0.5945(3) 0.0541(17) Uani 1 1 d .
O15 O 0.5457(3) 0.7828(5) 0.9347(5) 0.108(3) Uani 1 1 d .
H15A H 0.5567 0.7817 0.9862 0.162 Uiso 1 1 calc R
O16 O 0.6687(2) 0.6949(3) 0.1758(3) 0.0512(16) Uani 1 1 d .
O17 O 0.5964(4) 0.7598(4) 0.0901(5) 0.106(3) Uani 1 1 d .
H17A H 0.5801 0.7677 0.0444 0.160 Uiso 1 1 calc R
O18 O 0.6905(3) 0.6231(2) 0.2593(4) 0.0571(17) Uani 1 1 d .
O19 O 0.8310(2) 0.7841(2) -0.0472(3) 0.0484(15) Uani 1 1 d .
O20 O 0.5483(2) 0.7259(2) 0.3016(3) 0.0471(15) Uani 1 1 d .
O21 O 0.7496(2) 0.8645(2) -0.0309(3) 0.0494(15) Uani 1 1 d .
O22 O 0.7735(3) 0.4939(2) 0.4437(4) 0.079(2) Uani 1 1 d .
O23 O 0.7704(2) 0.5085(2) 0.2086(3) 0.0508(16) Uani 1 1 d .
O24 O 0.7351(4) 0.5991(3) 0.4246(4) 0.117(4) Uani 1 1 d .
O25 O 0.7842(5) 0.5930(3) 0.0924(6) 0.139(5) Uani 1 1 d .
H25A H 0.7853 0.6040 0.0408 0.209 Uiso 1 1 calc R
O26 O 0.9271(3) 0.6258(3) 0.0374(5) 0.083(2) Uani 1 1 d .
O27 O 0.8396(3) 0.9584(3) 0.0149(5) 0.079(2) Uani 1 1 d .
O28 O 0.9922(2) 0.6972(3) 0.1488(4) 0.0527(16) Uani 1 1 d .
O29 O 0.8970(2) 0.7462(2) 0.1115(3) 0.0490(15) Uani 1 1 d .
O30 O 0.7235(2) 0.9946(2) -0.0407(3) 0.0395(13) Uani 1 1 d .
O31 O 0.8979(2) 0.7163(2) -0.0775(3) 0.0410(13) Uani 1 1 d .
O32 O 0.9578(2) 0.7478(2) 0.3660(4) 0.0487(15) Uani 1 1 d .
O33 O 0.8678(3) 0.7598(3) 0.4568(5) 0.081(2) Uani 1 1 d .
H33A H 0.8518 0.7674 0.5030 0.122 Uiso 1 1 calc R
O34 O 0.7719(3) 0.9751(2) 0.2770(3) 0.0561(17) Uani 1 1 d .
O35 O 0.7884(2) 0.8362(2) 0.3355(3) 0.0481(15) Uani 1 1 d .
O36 O 0.7339(3) 0.9006(4) 0.4595(4) 0.092(3) Uani 1 1 d .
H36A H 0.7292 0.9119 0.5103 0.138 Uiso 1 1 calc R
O37 O 0.7395(3) 0.9229(2) 0.1205(4) 0.0559(16) Uani 1 1 d .
O38 O 0.7517(3) 1.0521(2) -0.2926(3) 0.0538(17) Uani 1 1 d .
O39 O 0.7288(4) 0.9634(4) -0.3853(7) 0.132(4) Uani 1 1 d .
H39A H 0.7298 0.9456 -0.4313 0.198 Uiso 1 1 calc R
O40 O 0.8933(2) 0.7975(2) -0.2013(3) 0.0368(13) Uani 1 1 d .
O41 O 0.7708(2) 0.8609(2) -0.2663(3) 0.0425(14) Uani 1 1 d .
O42 O 0.8156(3) 0.7874(3) -0.3878(4) 0.073(2) Uani 1 1 d .
H42A H 0.8250 0.7808 -0.4390 0.109 Uiso 1 1 calc R
O43 O 0.7772(2) 0.9312(3) -0.1637(3) 0.0532(16) Uani 1 1 d .
O44 O 0.8559(2) 0.8194(2) 0.2387(3) 0.0439(14) Uani 1 1 d .
O45 O 0.9058(3) 0.8690(3) 0.0513(4) 0.082(2) Uani 1 1 d .
O46 O 0.7859(2) 0.8198(2) 0.1001(3) 0.0457(14) Uani 1 1 d .
O100 O 0.7032(3) 0.7438(3) 0.0020(5) 0.094(3) Uani 1 1 d .
O101 O 0.6788(3) 0.8528(3) 0.6298(5) 0.075(2) Uani 1 1 d .
O102 O 0.8483(3) 0.6308(3) 0.8782(5) 0.0673(19) Uani 1 1 d .
O103 O 0.9001(4) 0.6056(5) 0.7196(8) 0.162(5) Uani 1 1 d .
O104 O 0.4105(3) 0.8580(4) 0.5162(7) 0.120(3) Uani 1 1 d .
O105 O 0.8302(4) 0.6671(5) 0.3866(8) 0.146(4) Uani 1 1 d .
O106 O 0.6343(3) 0.8418(4) 0.4192(7) 0.121(4) Uani 1 1 d .
O107 O 0.8058(2) 0.6999(2) 0.1067(4) 0.0500(15) Uani 1 1 d .
O108 O 0.9352(3) 0.6875(3) 0.5443(6) 0.097(3) Uani 1 1 d .
O109 O 0.5554(5) 0.8650(4) 0.5528(10) 0.181(6) Uani 1 1 d .
O110 O 0.3190(2) 0.8188(2) 0.6264(4) 0.0552(16) Uani 1 1 d .
Co1 Co 0.69494(4) 0.72707(5) 0.50703(7) 0.0464(3) Uani 1 1 d .
Co2 Co 0.94381(5) 0.70222(5) 0.03710(7) 0.0472(3) Uani 1 1 d .

loop_
_atom_site_aniso_label
_atom_site_aniso_U_11
_atom_site_aniso_U_22
_atom_site_aniso_U_33
_atom_site_aniso_U_23
_atom_site_aniso_U_13
_atom_site_aniso_U_12
C1 0.036(4) 0.073(6) 0.013(3) 0.006(4) -0.007(3) -0.006(4)
C2 0.050(5) 0.080(7) 0.014(4) 0.004(4) 0.003(4) -0.006(5)
C3 0.043(5) 0.076(6) 0.014(4) 0.004(4) 0.005(3) 0.008(4)
C4 0.063(6) 0.105(9) 0.021(4) 0.019(5) 0.004(4) 0.010(6)
C5 0.070(6) 0.058(6) 0.025(4) 0.004(4) 0.006(4) -0.003(5)
C6 0.067(7) 0.099(8) 0.035(5) -0.017(5) -0.004(5) 0.011(6)
C7 0.082(7) 0.033(5) 0.028(5) 0.000(4) 0.008(4) 0.003(4)
C8 0.053(6) 0.058(6) 0.034(5) -0.007(4) 0.006(4) -0.006(5)
C9 0.035(4) 0.073(6) 0.020(4) 0.016(4) 0.001(3) -0.011(4)
C10 0.034(5) 0.105(8) 0.021(4) -0.002(4) 0.007(3) -0.009(5)
C11 0.073(6) 0.035(5) 0.026(4) 0.014(3) -0.010(4) 0.019(4)
C12 0.072(7) 0.117(10) 0.018(4) 0.013(5) -0.007(4) 0.007(7)
C13 0.076(6) 0.050(5) 0.020(4) -0.005(4) -0.001(4) 0.017(5)
C14 0.065(6) 0.062(6) 0.007(3) 0.006(3) 0.000(4) -0.008(5)
C15 0.054(5) 0.057(6) 0.022(4) -0.006(4) 0.000(4) 0.012(4)
C16 0.056(6) 0.089(7) 0.020(4) 0.003(4) -0.001(4) 0.018(5)
C17 0.070(7) 0.074(7) 0.018(4) 0.000(4) -0.009(4) -0.012(5)
C18 0.062(6) 0.067(6) 0.024(4) 0.006(4) -0.007(4) -0.021(5)
C19 0.064(7) 0.181(14) 0.026(5) -0.015(7) -0.001(5) 0.001(8)
C20 0.142(10) 0.038(5) 0.017(4) 0.006(4) -0.026(5) 0.015(6)
C21 0.063(6) 0.054(5) 0.024(4) 0.006(4) -0.004(4) -0.012(5)
C22 0.077(7) 0.039(5) 0.031(4) 0.012(4) -0.015(4) -0.003(5)
C23 0.137(10) 0.050(6) 0.029(5) 0.012(4) -0.005(6) 0.017(6)
C24 0.200(15) 0.057(7) 0.026(5) 0.016(5) 0.003(7) 0.009(8)
C25 0.080(7) 0.058(6) 0.016(4) 0.005(4) 0.006(4) 0.029(5)
C26 0.066(6) 0.045(5) 0.006(3) 0.007(3) 0.001(3) -0.009(4)
C27 0.061(6) 0.054(6) 0.035(5) 0.015(4) -0.006(4) -0.002(5)
C28 0.077(7) 0.080(7) 0.016(4) 0.008(4) -0.012(4) -0.039(6)
C29 0.061(6) 0.065(6) 0.028(4) -0.006(4) 0.017(4) -0.015(5)
C30 0.050(5) 0.040(5) 0.027(4) -0.001(3) -0.002(4) -0.011(4)
C31 0.084(8) 0.067(7) 0.042(6) 0.003(5) -0.001(5) -0.028(6)
C32 0.080(7) 0.060(6) 0.020(4) 0.005(4) -0.022(4) 0.001(5)
C33 0.052(5) 0.093(8) 0.015(4) -0.001(4) -0.007(4) 0.035(5)
C34 0.072(7) 0.068(7) 0.030(5) 0.008(4) 0.007(5) -0.010(5)
C35 0.043(5) 0.061(6) 0.026(4) -0.003(4) -0.003(4) -0.002(4)
C36 0.054(5) 0.064(6) 0.009(3) 0.010(3) 0.004(3) -0.010(4)
C37 0.048(5) 0.045(5) 0.023(4) 0.020(4) -0.003(3) 0.010(4)
C38 0.093(9) 0.066(7) 0.034(5) 0.010(5) -0.007(5) 0.001(6)
C39 0.075(6) 0.039(5) 0.025(4) 0.000(4) 0.005(4) -0.004(4)
C40 0.057(5) 0.026(4) 0.027(4) 0.005(3) -0.007(4) 0.002(4)
C41 0.059(6) 0.053(6) 0.035(5) -0.004(4) -0.006(4) -0.004(5)
C42 0.044(5) 0.044(5) 0.023(4) 0.000(3) -0.002(3) -0.014(4)
C43 0.077(6) 0.047(5) 0.024(4) -0.002(4) -0.006(4) 0.003(5)
C44 0.133(11) 0.066(7) 0.011(4) -0.007(4) 0.001(5) 0.002(7)
C45 0.051(5) 0.044(5) 0.028(4) 0.012(4) -0.001(4) 0.001(4)
C46 0.049(5) 0.044(5) 0.028(4) 0.006(4) 0.011(4) -0.002(4)
C47 0.067(6) 0.045(5) 0.008(3) 0.003(3) 0.004(4) 0.002(4)
C48 0.096(8) 0.052(6) 0.027(5) 0.002(4) -0.010(5) -0.001(5)
Li1 0.060(11) 0.119(15) 0.029(8) -0.002(9) 0.015(7) -0.021(10)
Li2 0.0075(19) 0.0069(19) 0.0064(19) -0.0007(10) -0.0002(10) 0.0006(10)
Li3 0.045(8) 0.084(11) 0.030(7) -0.005(8) -0.003(7) -0.010(8)
Li4 0.028(6) 0.037(7) 0.037(7) 0.013(6) 0.002(5) -0.020(6)
O1 0.051(3) 0.057(4) 0.028(3) 0.002(3) -0.001(3) 0.006(3)
O2 0.159(9) 0.083(6) 0.099(7) -0.015(5) 0.067(6) -0.022(5)
O3 0.080(5) 0.139(8) 0.102(7) -0.055(6) -0.021(5) -0.002(5)
O4 0.053(3) 0.066(4) 0.007(2) -0.001(2) -0.001(2) 0.003(3)
O5 0.068(4) 0.064(4) 0.017(3) 0.011(3) -0.001(3) 0.012(3)
O6 0.065(4) 0.069(4) 0.030(3) 0.016(3) -0.003(3) 0.013(3)
O7 0.053(4) 0.067(4) 0.032(3) 0.000(3) -0.001(3) 0.013(3)
O8 0.079(5) 0.065(4) 0.025(3) 0.004(3) -0.001(3) 0.015(4)
O9 0.111(6) 0.096(6) 0.025(3) -0.004(3) -0.005(4) 0.040(5)
O10 0.054(4) 0.047(4) 0.036(3) 0.002(3) -0.012(3) -0.004(3)
O11 0.047(3) 0.064(4) 0.028(3) -0.001(3) 0.000(3) 0.017(3)
O12 0.061(4) 0.076(5) 0.035(3) -0.013(3) 0.000(3) 0.010(4)
O13 0.066(4) 0.049(3) 0.026(3) 0.012(3) 0.000(3) -0.001(3)
O14 0.060(4) 0.089(5) 0.014(3) 0.007(3) 0.004(3) 0.010(3)
O15 0.067(5) 0.211(11) 0.046(5) -0.037(6) -0.025(4) 0.017(6)
O16 0.061(4) 0.076(4) 0.016(3) 0.005(3) 0.004(3) 0.017(3)
O17 0.136(8) 0.117(7) 0.067(5) 0.025(5) -0.034(5) 0.013(6)
O18 0.069(4) 0.055(4) 0.047(4) 0.006(3) 0.006(3) 0.016(3)
O19 0.066(4) 0.062(4) 0.017(3) 0.020(3) 0.003(3) 0.000(3)
O20 0.039(3) 0.081(4) 0.022(3) 0.013(3) 0.000(2) -0.026(3)
O21 0.065(4) 0.066(4) 0.017(2) 0.010(3) 0.014(3) 0.010(3)
O22 0.156(7) 0.048(4) 0.031(3) 0.001(3) -0.016(4) 0.020(4)
O23 0.075(4) 0.054(4) 0.023(3) -0.004(3) 0.015(3) -0.006(3)
O24 0.238(11) 0.093(6) 0.021(3) 0.000(4) -0.004(5) 0.081(7)
O25 0.289(14) 0.050(5) 0.079(6) 0.016(4) 0.097(8) -0.009(7)
O26 0.098(6) 0.065(4) 0.085(5) -0.002(4) -0.014(5) -0.017(4)
O27 0.082(5) 0.099(5) 0.058(4) 0.013(4) -0.011(4) 0.000(4)
O28 0.040(3) 0.083(5) 0.036(3) 0.006(3) -0.015(3) -0.012(3)
O29 0.058(4) 0.068(4) 0.021(3) -0.010(3) 0.005(3) -0.013(3)
O30 0.051(3) 0.038(3) 0.029(3) -0.005(2) 0.001(2) 0.007(3)
O31 0.051(3) 0.050(3) 0.022(3) 0.005(2) 0.006(2) -0.001(3)
O32 0.050(4) 0.060(4) 0.037(3) 0.015(3) -0.004(3) -0.007(3)
O33 0.098(6) 0.086(5) 0.060(5) 0.002(4) 0.023(4) 0.011(5)
O34 0.095(5) 0.060(4) 0.013(3) -0.004(3) 0.006(3) 0.012(4)
O35 0.078(4) 0.044(4) 0.023(3) 0.004(3) 0.006(3) -0.004(3)
O36 0.102(6) 0.146(8) 0.029(4) -0.008(4) 0.011(4) 0.039(6)
O37 0.086(5) 0.058(4) 0.024(3) 0.000(3) -0.001(3) 0.001(3)
O38 0.090(5) 0.056(4) 0.015(3) -0.004(3) -0.018(3) 0.024(3)
O39 0.151(9) 0.146(9) 0.099(7) -0.046(7) -0.031(7) 0.023(7)
O40 0.032(3) 0.053(3) 0.025(3) 0.005(2) 0.001(2) -0.013(3)
O41 0.075(4) 0.038(3) 0.015(3) -0.001(2) 0.004(3) -0.005(3)
O42 0.113(6) 0.073(5) 0.033(4) -0.015(3) -0.018(4) 0.028(4)
O43 0.063(4) 0.068(4) 0.028(3) 0.015(3) -0.006(3) -0.007(3)
O44 0.053(4) 0.043(3) 0.036(3) 0.021(3) 0.002(3) -0.008(3)
O45 0.115(6) 0.079(5) 0.051(4) 0.007(4) -0.012(4) -0.043(4)
O46 0.060(4) 0.051(4) 0.027(3) -0.007(3) -0.001(3) -0.006(3)
O100 0.092(6) 0.126(7) 0.065(5) -0.014(5) 0.029(4) -0.047(5)
O101 0.081(5) 0.073(5) 0.070(5) 0.018(4) -0.026(4) -0.007(4)
O102 0.069(5) 0.054(4) 0.079(5) -0.008(4) -0.002(4) -0.012(3)
O103 0.103(8) 0.208(13) 0.176(10) -0.077(10) 0.022(8) -0.047(8)
O104 0.097(6) 0.154(9) 0.109(8) 0.000(7) 0.021(6) 0.024(6)
O105 0.099(8) 0.181(11) 0.157(11) -0.003(9) 0.045(7) -0.025(7)
O106 0.083(6) 0.117(7) 0.165(10) -0.058(7) -0.012(6) 0.021(5)
O107 0.055(4) 0.045(3) 0.050(4) 0.004(3) 0.011(3) -0.001(3)
O108 0.076(5) 0.112(7) 0.102(6) 0.002(6) -0.028(5) -0.011(5)
O109 0.186(12) 0.099(8) 0.259(16) 0.030(9) 0.095(12) 0.012(7)
O110 0.057(4) 0.058(4) 0.051(4) -0.012(3) -0.002(3) -0.005(3)
Co1 0.0505(7) 0.0689(8) 0.0199(5) 0.0035(6) -0.0040(5) -0.0006(6)
Co2 0.0574(7) 0.0571(7) 0.0271(5) -0.0002(5) -0.0002(5) -0.0025(6)

loop_
_atom_type_symbol
_atom_type_description
_atom_type_scat_dispersion_real
_atom_type_scat_dispersion_imag
_atom_type_scat_source
C C 0.0033 0.0016 'International Tables Vol C Tables 4.2.6.8 and 6.1.1.4'
H H 0.0000 0.0000 'International Tables Vol C Tables 4.2.6.8 and 6.1.1.4'
Li Li -0.0003 0.0001 'International Tables Vol C Tables 4.2.6.8 and 6.1.1.4'
O O 0.0106 0.0060 'International Tables Vol C Tables 4.2.6.8 and 6.1.1.4'
Co Co 0.3494 0.9721 'International Tables Vol C Tables 4.2.6.8 and 6.1.1.4'

loop_
_geom_angle_atom_site_label_1
_geom_angle_atom_site_label_2
_geom_angle_atom_site_label_3
_geom_angle
_geom_angle_site_symmetry_1
_geom_angle_site_symmetry_3
O4 C1 C5 114.3(7) . .
O4 C1 C2 108.1(6) . .
C5 C1 C2 109.2(7) . .
O4 C1 Li2 41.5(4) . .
C5 C1 Li2 91.7(6) . .
C2 C1 Li2 149.4(5) . .
O5 C2 C3 110.5(7) . .
O5 C2 C1 109.5(6) . .
C3 C2 C1 109.6(7) . .
O11 C3 O8 107.7(7) . .
O11 C3 C2 111.6(7) . .
O8 C3 C2 109.9(7) . .
C6 C4 O8 104.0(8) . .
C6 C4 C5 118.7(8) . .
O8 C4 C5 109.7(8) . .
O10 C5 C1 109.8(7) . .
O10 C5 C4 110.3(7) . .
C1 C5 C4 110.6(8) . .
O9 C6 C4 111.8(9) . .
C8 C7 O6 110.4(7) . .
C8 C7 C11 112.8(8) . .
O6 C7 C11 108.8(6) . .
O7 C8 C7 109.9(7) . .
O7 C8 C9 113.7(7) . .
C7 C8 C9 105.2(7) . .
O7 C8 Li1 42.8(5) . .
C7 C8 Li1 152.1(7) . .
C9 C8 Li1 94.5(6) . .
O20 C9 C10 109.8(6) . .
O20 C9 C8 107.6(6) . .
C10 C9 C8 109.5(7) . .
O16 C10 C9 109.2(7) . .
O16 C10 C12 106.2(7) . .
C9 C10 C12 115.9(8) . .
O16 C11 O18 109.5(7) . .
O16 C11 C7 107.8(6) . .
O18 C11 C7 110.2(6) . .
O17 C12 C10 110.9(9) . .
O18 C13 C22 108.5(7) . .
O18 C13 C23 110.8(8) . .
C22 C13 C23 112.3(7) . .
O14 C14 C15 112.5(7) . .
O14 C14 C18 108.8(7) . 2_655
C15 C14 C18 109.9(7) . 2_655
O11 C15 C16 108.7(7) . .
O11 C15 C14 108.9(6) . .
C16 C15 C14 111.9(7) . .
O12 C16 C15 108.4(7) . .
O12 C16 C19 106.5(8) . .
C15 C16 C19 115.0(8) . .
O10 C17 O12 113.3(8) . 4_565
O10 C17 C18 108.7(7) . .
O12 C17 C18 110.9(8) 4_565 .
O13 C18 C14 112.0(6) . 4_565
O13 C18 C17 111.3(7) . .
C14 C18 C17 110.1(7) 4_565 .
O15 C19 C16 114.3(12) . .
O22 C20 C23 114.0(9) . .
O22 C20 C21 108.5(7) . .
C23 C20 C21 112.6(8) . .
O23 C21 O20 112.7(7) . 4_565
O23 C21 C20 110.6(7) . .
O20 C21 C20 106.5(7) 4_565 .
O23 C22 C24 107.4(9) . .
O23 C22 C13 110.9(7) . .
C24 C22 C13 117.5(8) . .
O24 C23 C20 110.9(9) . .
O24 C23 C13 111.6(8) . .
C20 C23 C13 109.4(9) . .
O25 C24 C22 112.3(11) . .
O28 C25 C29 112.4(7) 4_575 .
O28 C25 C26 111.3(6) 4_575 4_575
C29 C25 C26 109.8(7) . 4_575
O29 C26 C27 114.2(7) . .
O29 C26 C25 108.3(6) . 2_755
C27 C26 C25 109.0(6) . 2_755
O29 C26 Li4 43.1(4) . .
C27 C26 Li4 92.7(6) . .
C25 C26 Li4 150.6(6) 2_755 .
O44 C27 C26 109.4(6) . .
O44 C27 C28 110.1(7) . .
C26 C27 C28 106.1(7) . .
O32 C28 C31 103.6(7) . .
O32 C28 C27 110.1(7) . .
C31 C28 C27 114.1(8) . .
O32 C29 O34 106.3(7) 4_575 .
O32 C29 C25 112.4(7) 4_575 .
O34 C29 C25 110.1(7) . .
O19 C30 C45 109.9(6) . .
O19 C30 C36 110.5(6) . .
C45 C30 C36 109.1(6) . .
O33 C31 C28 110.7(8) . .
O34 C32 C37 108.9(7) . .
O34 C32 C33 110.0(7) . .
C37 C32 C33 109.5(7) . .
O35 C33 C38 110.9(8) . .
O35 C33 C32 110.3(7) . .
C38 C33 C32 111.1(7) . .
O35 C34 O44 112.3(8) . .
O35 C34 C35 112.3(8) . .
O44 C34 C35 108.7(7) . .
O46 C35 C37 113.1(7) . .
O46 C35 C34 111.0(7) . .
C37 C35 C34 111.0(7) . .
O40 C36 C30 106.1(6) . .
O40 C36 C47 107.0(6) . .
C30 C36 C47 110.1(7) . .
O37 C37 C32 110.4(7) . .
O37 C37 C35 109.7(7) . .
C32 C37 C35 110.8(6) . .
O36 C38 C33 112.7(8) . .
O43 C39 C40 105.9(6) . .
O43 C39 C43 112.2(7) . .
C40 C39 C43 109.0(6) . .
O30 C40 C39 113.8(6) . .
O30 C40 C41 109.8(7) . .
C39 C40 C41 105.7(6) . .
O30 C40 Li3 42.5(4) . .
C39 C40 Li3 90.9(5) . .
C41 C40 Li3 152.3(7) . .
O31 C41 C42 108.4(7) 4_575 .
O31 C41 C40 108.0(7) 4_575 .
C42 C41 C40 110.1(7) . .
O38 C42 O40 107.7(6) . 4_575
O38 C42 C41 109.1(6) . .
O40 C42 C41 110.9(6) 4_575 .
O38 C43 C44 108.6(7) . .
O38 C43 C39 109.3(7) . .
C44 C43 C39 115.6(7) . .
O39 C44 C43 106.6(9) . .
O21 C45 C30 114.7(7) . .
O21 C45 C46 109.5(6) . .
C30 C45 C46 112.0(6) . .
O41 C46 O43 113.8(6) . .
O41 C46 C45 110.9(6) . .
O43 C46 C45 107.6(7) . .
O41 C47 C48 109.5(7) . .
O41 C47 C36 106.5(6) . .
C48 C47 C36 112.7(7) . .
O42 C48 C47 114.1(8) . .
O22 Li1 O7 120.6(10) 2_655 .
O22 Li1 O2 119.7(10) 2_655 .
O7 Li1 O2 112.5(10) . .
O22 Li1 O14 86.7(8) 2_655 .
O7 Li1 O14 106.5(9) . .
O2 Li1 O14 104.2(8) . .
O22 Li1 O20 71.4(6) 2_655 .
O7 Li1 O20 76.3(5) . .
O2 Li1 O20 97.0(8) . .
O14 Li1 O20 155.1(10) . .
O22 Li1 C8 118.3(8) 2_655 .
O7 Li1 C8 29.5(4) . .
O2 Li1 C8 94.6(8) . .
O14 Li1 C8 135.4(8) . .
O20 Li1 C8 53.6(4) . .
O13 Li2 O4 124.8(5) . .
O13 Li2 O24 96.9(5) . .
O4 Li2 O24 105.8(5) . .
O13 Li2 O3 117.7(5) . .
O4 Li2 O3 108.5(5) . .
O24 Li2 O3 97.4(6) . .
O13 Li2 O10 74.6(3) . .
O4 Li2 O10 78.9(4) . .
O24 Li2 O10 171.5(5) . .
O3 Li2 O10 87.6(4) . .
O13 Li2 C1 121.2(5) . .
O4 Li2 C1 30.3(3) . .
O24 Li2 C1 132.7(5) . .
O3 Li2 C1 89.0(4) . .
O10 Li2 C1 53.9(3) . .
O21 Li3 O30 125.5(8) . .
O21 Li3 O37 91.3(7) . .
O30 Li3 O37 103.9(7) . .
O21 Li3 O27 119.7(8) . .
O30 Li3 O27 107.6(8) . .
O37 Li3 O27 102.3(7) . .
O21 Li3 O43 76.2(5) . .
O30 Li3 O43 78.3(5) . .
O37 Li3 O43 165.5(8) . .
O27 Li3 O43 90.4(6) . .
O21 Li3 C40 123.0(7) . .
O30 Li3 C40 29.4(3) . .
O37 Li3 C40 131.7(8) . .
O27 Li3 C40 89.6(6) . .
O43 Li3 C40 54.2(4) . .
O29 Li4 O45 115.6(7) . .
O29 Li4 O46 119.9(6) . .
O45 Li4 O46 118.6(7) . .
O29 Li4 O19 102.6(6) . .
O45 Li4 O19 108.8(6) . .
O46 Li4 O19 83.1(5) . .
O29 Li4 O44 78.0(4) . .
O45 Li4 O44 95.6(5) . .
O46 Li4 O44 72.9(4) . .
O19 Li4 O44 151.9(6) . .
O29 Li4 C26 30.7(3) . .
O45 Li4 C26 96.8(5) . .
O46 Li4 C26 118.4(6) . .
O19 Li4 C26 133.1(6) . .
O44 Li4 C26 53.7(3) . .
C1 O4 Li2 108.2(6) . .
C1 O4 Co1 109.4(5) . .
Li2 O4 Co1 123.9(4) . .
C2 O5 Co1 105.6(5) . .
C7 O6 Co1 103.1(4) . .
C8 O7 Li1 107.7(7) . .
C8 O7 Co1 108.8(5) . .
Li1 O7 Co1 119.5(6) . .
C3 O8 C4 115.8(6) . .
C17 O10 C5 118.0(7) . .
C17 O10 Li2 101.5(5) . .
C5 O10 Li2 98.3(4) . .
C3 O11 C15 118.9(7) . .
C17 O12 C16 113.7(6) 2_655 .
C18 O13 Li2 122.2(6) . .
C14 O14 Li1 122.5(7) . .
C11 O16 C10 115.5(6) . .
C13 O18 C11 119.1(7) . .
C30 O19 Li4 114.9(6) . .
C21 O20 C9 117.2(6) 2_655 .
C21 O20 Li1 101.3(6) 2_655 .
C9 O20 Li1 98.6(5) . .
C45 O21 Li3 121.5(7) . .
C20 O22 Li1 125.4(8) . 4_565
C21 O23 C22 116.3(6) . .
C23 O24 Li2 133.4(8) . .
C25 O28 Co2 104.5(4) 2_755 .
C26 O29 Li4 106.3(6) . .
C26 O29 Co2 110.3(5) . .
Li4 O29 Co2 123.7(5) . .
C40 O30 Li3 108.1(6) . .
C40 O30 Co2 107.6(4) . 4_575
Li3 O30 Co2 124.7(5) . 4_575
C41 O31 Co2 104.8(5) 2_755 .
C29 O32 C28 113.7(6) 2_755 .
C29 O34 C32 118.8(7) . .
C34 O35 C33 114.4(6) . .
C37 O37 Li3 120.5(7) . .
C43 O38 C42 117.7(6) . .
C42 O40 C36 115.5(6) 2_755 .
C46 O41 C47 114.1(6) . .
C46 O43 C39 115.9(7) . .
C46 O43 Li3 101.4(5) . .
C39 O43 Li3 102.7(6) . .
C34 O44 C27 116.5(6) . .
C34 O44 Li4 103.9(5) . .
C27 O44 Li4 98.6(5) . .
C35 O46 Li4 121.6(6) . .
O4 Co1 O1 116.6(2) . .
O4 Co1 O7 133.7(2) . .
O1 Co1 O7 109.8(2) . .
O4 Co1 O5 84.0(2) . .
O1 Co1 O5 93.9(2) . .
O7 Co1 O5 93.4(2) . .
O4 Co1 O6 94.9(2) . .
O1 Co1 O6 90.7(2) . .
O7 Co1 O6 84.1(2) . .
O5 Co1 O6 175.3(3) . .
O26 Co2 O29 114.8(3) . .
O26 Co2 O30 115.1(3) . 2_755
O29 Co2 O30 130.1(2) . 2_755
O26 Co2 O28 93.7(3) . .
O29 Co2 O28 85.2(2) . .
O30 Co2 O28 92.5(2) 2_755 .
O26 Co2 O31 92.8(3) . .
O29 Co2 O31 92.9(2) . .
O30 Co2 O31 84.0(2) 2_755 .
O28 Co2 O31 173.5(2) . .

loop_
_geom_bond_atom_site_label_1
_geom_bond_atom_site_label_2
_geom_bond_distance
_geom_bond_site_symmetry_2
C1 O4 1.445(9) .
C1 C5 1.473(11) .
C1 C2 1.546(12) .
C1 Li2 2.723(12) .
C2 O5 1.421(9) .
C2 C3 1.518(10) .
C3 O11 1.407(10) .
C3 O8 1.419(9) .
C4 C6 1.466(12) .
C4 O8 1.473(12) .
C4 C5 1.536(12) .
C5 O10 1.464(10) .
C6 O9 1.407(12) .
C7 C8 1.480(12) .
C7 O6 1.509(10) .
C7 C11 1.536(11) .
C8 O7 1.412(10) .
C8 C9 1.528(11) .
C8 Li1 2.731(18) .
C9 O20 1.482(9) .
C9 C10 1.518(12) .
C10 O16 1.436(10) .
C10 C12 1.542(12) .
C11 O16 1.372(9) .
C11 O18 1.445(10) .
C12 O17 1.346(13) .
C13 O18 1.407(10) .
C13 C22 1.472(11) .
C13 C23 1.501(11) .
C14 O14 1.412(9) .
C14 C15 1.498(10) .
C14 C18 1.519(12) 2_655
C15 O11 1.449(10) .
C15 C16 1.489(12) .
C16 O12 1.453(10) .
C16 C19 1.510(13) .
C17 O10 1.409(11) .
C17 O12 1.419(10) 4_565
C17 C18 1.530(12) .
C18 O13 1.400(9) .
C18 C14 1.519(12) 4_565
C19 O15 1.357(16) .
C20 O22 1.440(10) .
C20 C23 1.472(15) .
C20 C21 1.527(12) .
C21 O23 1.385(9) .
C21 O20 1.413(10) 4_565
C22 O23 1.466(11) .
C22 C24 1.472(12) .
C23 O24 1.410(12) .
C24 O25 1.412(16) .
C25 O28 1.435(10) 4_575
C25 C29 1.488(12) .
C25 C26 1.552(12) 4_575
C26 O29 1.440(8) .
C26 C27 1.495(12) .
C26 C25 1.552(12) 2_755
C26 Li4 2.710(15) .
C27 O44 1.442(10) .
C27 C28 1.580(11) .
C28 O32 1.432(12) .
C28 C31 1.539(13) .
C29 O32 1.414(10) 4_575
C29 O34 1.428(11) .
C30 O19 1.433(9) .
C30 C45 1.524(12) .
C30 C36 1.533(10) .
C31 O33 1.398(11) .
C32 O34 1.432(10) .
C32 C37 1.503(11) .
C32 C33 1.546(11) .
C33 O35 1.411(11) .
C33 C38 1.537(12) .
C34 O35 1.363(10) .
C34 O44 1.420(10) .
C34 C35 1.550(12) .
C35 O46 1.409(9) .
C35 C37 1.506(12) .
C36 O40 1.438(10) .
C36 C47 1.585(10) .
C37 O37 1.450(9) .
C38 O36 1.363(12) .
C39 O43 1.441(10) .
C39 C40 1.552(10) .
C39 C43 1.575(11) .
C40 O30 1.406(9) .
C40 C41 1.561(11) .
C40 Li3 2.722(17) .
C41 O31 1.432(10) 4_575
C41 C42 1.550(11) .
C42 O38 1.420(9) .
C42 O40 1.421(9) 4_575
C43 O38 1.418(10) .
C43 C44 1.500(11) .
C44 O39 1.477(14) .
C45 O21 1.384(9) .
C45 C46 1.565(10) .
C46 O41 1.426(9) .
C46 O43 1.427(10) .
C47 O41 1.428(10) .
C47 C48 1.461(11) .
C48 O42 1.432(11) .
Li1 O22 1.87(2) 2_655
Li1 O7 1.947(17) .
Li1 O2 1.96(2) .
Li1 O14 2.050(17) .
Li1 O20 2.659(16) .
Li2 O13 1.890(10) .
Li2 O4 1.900(10) .
Li2 O24 1.933(11) .
Li2 O3 2.108(12) .
Li2 O10 2.566(10) .
Li3 O21 1.868(17) .
Li3 O30 1.935(17) .
Li3 O37 2.005(16) .
Li3 O27 2.045(16) .
Li3 O43 2.506(15) .
Li4 O29 1.927(14) .
Li4 O45 1.937(12) .
Li4 O46 1.999(14) .
Li4 O19 2.065(14) .
Li4 O44 2.600(14) .
O1 Co1 2.020(6) .
O4 Co1 2.015(5) .
O5 Co1 2.117(5) .
O6 Co1 2.138(6) .
O7 Co1 2.044(6) .
O12 C17 1.419(10) 2_655
O20 C21 1.413(10) 2_655
O22 Li1 1.87(2) 4_565
O26 Co2 1.992(7) .
O28 C25 1.435(10) 2_755
O28 Co2 2.116(5) .
O29 Co2 1.995(6) .
O30 Co2 2.045(5) 4_575
O31 C41 1.432(10) 2_755
O31 Co2 2.143(5) .
O32 C29 1.414(10) 2_755
O40 C42 1.421(9) 2_755
Co2 O30 2.045(5) 2_755
